data_4089097
loop_
_publ_author_name
'Belyaev, Andrey'
'Dau, Thuy Minh'
'J\"anis, Janne'
'Grachova, Elena V.'
'Tunik, Sergey P.'
'Koshevoy, Igor O.'

_publ_section_title
;
 Low-Nuclearity Alkynyl d10Clusters Supported by Chelating Multidentate
 Phosphines
;
_journal_issue 21
_journal_name_full Organometallics
_journal_page_first 3763
_journal_paper_doi 10.1021/acs.organomet.6b00701
_journal_volume 35
_journal_year 2016
_chemical_formula_moiety '2(C62 H47 Ag Au P4), 2(F6 P), C4 H10 O'
_chemical_formula_sum 'C128 H104 Ag2 Au2 F12 O P10'
_chemical_formula_weight 2805.48
_space_group_crystal_system monoclinic
_space_group_IT_number 14
_space_group_name_Hall '-P 2ybc'
_space_group_name_H-M_alt 'P 1 21/c 1'
_atom_sites_solution_hydrogens geom
_audit_creation_method SHELXL-2014/7
_cell_angle_alpha 90
_cell_angle_beta 99.882(2)
_cell_angle_gamma 90
_cell_formula_units_Z 4
_cell_length_a 17.2489(11)
_cell_length_b 19.4046(13)
_cell_length_c 36.263(2)
_cell_measurement_reflns_used 9071
_cell_measurement_temperature 150(2)
_cell_measurement_theta_max 29.39
_cell_measurement_theta_min 2.48
_cell_volume 11957.4(13)
_computing_cell_refinement 'SAINT (Bruker AXS, 2009)'
_computing_data_collection 'APEX2 (Bruker AXS, 2010)'
_computing_data_reduction 'SAINT (Bruker AXS, 2009)'
_computing_molecular_graphics 'Diamond v.4.2 (Brandenburg, 2016)'
_computing_publication_material 'SHELXL-2014 (Sheldrick, 2014)'
_computing_structure_refinement 'SHELXL-2014/7 (Sheldrick, 2014)'
_computing_structure_solution 'SHELXS-2014 (Sheldrick, 2014)'
_diffrn_ambient_temperature 150(2)
_diffrn_detector_area_resol_mean 16
_diffrn_measured_fraction_theta_full 0.999
_diffrn_measured_fraction_theta_max 0.999
_diffrn_measurement_device '62mm x 62mm CCD camera on \k-goniostat'
_diffrn_measurement_device_type 'Bruker KAPPA APEX II DUO CCD'
_diffrn_measurement_method '\f scans and \w scans with \k offset'
_diffrn_radiation_monochromator 'curved graphite crystal'
_diffrn_radiation_type MoK\a
_diffrn_radiation_wavelength 0.71073
_diffrn_reflns_av_R_equivalents 0.0585
_diffrn_reflns_av_unetI/netI 0.0325
_diffrn_reflns_Laue_measured_fraction_full 0.999
_diffrn_reflns_Laue_measured_fraction_max 0.999
_diffrn_reflns_limit_h_max 22
_diffrn_reflns_limit_h_min -22
_diffrn_reflns_limit_k_max 25
_diffrn_reflns_limit_k_min -25
_diffrn_reflns_limit_l_max 45
_diffrn_reflns_limit_l_min -47
_diffrn_reflns_number 272671
_diffrn_reflns_point_group_measured_fraction_full 0.999
_diffrn_reflns_point_group_measured_fraction_max 0.999
_diffrn_reflns_theta_full 25.242
_diffrn_reflns_theta_max 28.000
_diffrn_reflns_theta_min 1.140
_exptl_absorpt_coefficient_mu 2.971
_exptl_absorpt_correction_T_max 0.928
_exptl_absorpt_correction_T_min 0.774
_exptl_absorpt_correction_type numerical
_exptl_absorpt_process_details 'SADABS (Sheldrick, 2008)'
_exptl_crystal_colour yellow
_exptl_crystal_density_diffrn 1.558
_exptl_crystal_description needle
_exptl_crystal_F_000 5560
_exptl_crystal_size_max 0.186
_exptl_crystal_size_mid 0.072
_exptl_crystal_size_min 0.025
_refine_diff_density_max 1.577
_refine_diff_density_min -1.202
_refine_diff_density_rms 0.115
_refine_ls_extinction_method none
_refine_ls_goodness_of_fit_ref 1.049
_refine_ls_hydrogen_treatment constr
_refine_ls_matrix_type full
_refine_ls_number_parameters 1452
_refine_ls_number_reflns 28854
_refine_ls_number_restraints 240
_refine_ls_restrained_S_all 1.070
_refine_ls_R_factor_all 0.0540
_refine_ls_R_factor_gt 0.0364
_refine_ls_shift/su_max 0.003
_refine_ls_shift/su_mean 0.000
_refine_ls_structure_factor_coef Fsqd
_refine_ls_weighting_details 'w=1/[\s^2^(Fo^2^)+(0.0421P)^2^+24.6916P] where P=(Fo^2^+2Fc^2^)/3'
_refine_ls_weighting_scheme calc
_refine_ls_wR_factor_gt 0.0840
_refine_ls_wR_factor_ref 0.0908
_reflns_Friedel_coverage 0.000
_reflns_number_gt 23084
_reflns_number_total 28854
_reflns_threshold_expression 'I > 2\s(I)'
_cod_data_source_file om6b00701_si_002.cif
_cod_data_source_block 11
_cod_original_cell_volume 11957.3(13)
_cod_original_sg_symbol_H-M 'P 21/c'
_cod_database_code 4089097
_shelx_shelxl_version_number 2014/7
_shelx_space_group_comment
;
The symmetry employed for this shelxl refinement is uniquely defined
by the following loop, which should always be used as a source of
symmetry information in preference to the above space-group names.
They are only intended as comments.
;
_shelx_estimated_absorpt_t_min 0.608
_shelx_estimated_absorpt_t_max 0.929

loop_
_space_group_symop_operation_xyz
'x, y, z'
'-x, y+1/2, -z+1/2'
'-x, -y, -z'
'x, -y-1/2, z-1/2'

loop_
_atom_site_label
_atom_site_type_symbol
_atom_site_fract_x
_atom_site_fract_y
_atom_site_fract_z
_atom_site_U_iso_or_equiv
_atom_site_adp_type
_atom_site_occupancy
_atom_site_site_symmetry_order
_atom_site_calc_flag
_atom_site_refinement_flags_posn
_atom_site_refinement_flags_adp
_atom_site_refinement_flags_occupancy
_atom_site_disorder_assembly
_atom_site_disorder_group
C1 C 0.7665(2) 0.0661(2) 0.71618(11) 0.0278(9) Uani 1 1 d . . . . .
C2 C 0.8192(3) 0.0760(2) 0.69861(11) 0.0282(9) Uani 1 1 d . . . . .
C3 C 0.8919(3) 0.0837(2) 0.68425(12) 0.0302(9) Uani 1 1 d . . . . .
C4 C 0.9629(3) 0.0717(3) 0.70794(13) 0.0383(11) Uani 1 1 d . . . . .
H4 H 0.9629 0.0586 0.7332 0.046 Uiso 1 1 calc R U . . .
C5 C 1.0332(3) 0.0788(3) 0.69507(15) 0.0475(13) Uani 1 1 d . . . . .
H5 H 1.0815 0.0701 0.7114 0.057 Uiso 1 1 calc R U . . .
C6 C 1.0336(3) 0.0986(3) 0.65828(16) 0.0456(13) Uani 1 1 d . . . . .
H6 H 1.0820 0.1037 0.6494 0.055 Uiso 1 1 calc R U . . .
C7 C 0.9638(3) 0.1107(3) 0.63487(15) 0.0468(13) Uani 1 1 d . . . . .
H7 H 0.9641 0.1247 0.6098 0.056 Uiso 1 1 calc R U . . .
C8 C 0.8929(3) 0.1027(2) 0.64739(13) 0.0401(11) Uani 1 1 d . . . . .
H8 H 0.8448 0.1102 0.6307 0.048 Uiso 1 1 calc R U . . .
C9 C 0.6190(2) -0.0788(2) 0.80076(11) 0.0272(8) Uani 1 1 d . . . . .
C10 C 0.5848(3) -0.0841(3) 0.83254(13) 0.0436(12) Uani 1 1 d . . . . .
H10 H 0.5373 -0.0600 0.8337 0.052 Uiso 1 1 calc R U . . .
C11 C 0.6193(4) -0.1241(3) 0.86271(15) 0.0542(15) Uani 1 1 d . . . . .
H11 H 0.5947 -0.1281 0.8841 0.065 Uiso 1 1 calc R U . . .
C12 C 0.6891(3) -0.1582(3) 0.86166(14) 0.0491(13) Uani 1 1 d . . . . .
H12 H 0.7134 -0.1846 0.8826 0.059 Uiso 1 1 calc R U . . .
C13 C 0.7237(3) -0.1537(2) 0.82997(14) 0.0409(11) Uani 1 1 d . . . . .
H13 H 0.7713 -0.1777 0.8290 0.049 Uiso 1 1 calc R U . . .
C14 C 0.6891(3) -0.1144(2) 0.79955(12) 0.0312(9) Uani 1 1 d . . . . .
H14 H 0.7131 -0.1116 0.7779 0.037 Uiso 1 1 calc R U . . .
C15 C 0.5089(2) 0.0288(2) 0.78044(11) 0.0245(8) Uani 1 1 d . . . . .
C16 C 0.4326(3) 0.0074(2) 0.78191(12) 0.0299(9) Uani 1 1 d . . . . .
H16 H 0.4127 -0.0334 0.7692 0.036 Uiso 1 1 calc R U . . .
C17 C 0.3853(3) 0.0451(2) 0.80181(14) 0.0370(11) Uani 1 1 d . . . . .
H17 H 0.3329 0.0307 0.8024 0.044 Uiso 1 1 calc R U . . .
C18 C 0.4147(3) 0.1033(3) 0.82071(16) 0.0506(14) Uani 1 1 d . . . . .
H18 H 0.3830 0.1285 0.8349 0.061 Uiso 1 1 calc R U . . .
C19 C 0.4903(4) 0.1254(3) 0.81919(18) 0.0580(16) Uani 1 1 d . . . . .
H19 H 0.5101 0.1660 0.8322 0.070 Uiso 1 1 calc R U . . .
C20 C 0.5372(3) 0.0890(2) 0.79884(14) 0.0382(11) Uani 1 1 d . . . . .
H20 H 0.5886 0.1050 0.7974 0.046 Uiso 1 1 calc R U . . .
C21 C 0.5192(2) -0.0828(2) 0.72740(11) 0.0240(8) Uani 1 1 d . . . . .
C22 C 0.5014(2) -0.06900(19) 0.68841(11) 0.0218(8) Uani 1 1 d . . . . .
C23 C 0.4576(3) -0.1186(2) 0.66562(12) 0.0297(9) Uani 1 1 d . . . . .
H23 H 0.4450 -0.1107 0.6394 0.036 Uiso 1 1 calc R U . . .
C24 C 0.4321(3) -0.1789(2) 0.68026(13) 0.0361(10) Uani 1 1 d . . . . .
H24 H 0.4029 -0.2116 0.6641 0.043 Uiso 1 1 calc R U . . .
C25 C 0.4489(3) -0.1915(2) 0.71814(13) 0.0373(11) Uani 1 1 d . . . . .
H25 H 0.4311 -0.2326 0.7282 0.045 Uiso 1 1 calc R U . . .
C26 C 0.4920(3) -0.1437(2) 0.74144(12) 0.0322(10) Uani 1 1 d . . . . .
H26 H 0.5034 -0.1524 0.7676 0.039 Uiso 1 1 calc R U . . .
C27 C 0.4867(2) 0.0813(2) 0.67790(11) 0.0249(8) Uani 1 1 d . . . . .
C28 C 0.5121(3) 0.1485(2) 0.67058(11) 0.0277(9) Uani 1 1 d . . . . .
C29 C 0.4719(3) 0.2051(2) 0.68204(13) 0.0382(11) Uani 1 1 d . . . . .
H29 H 0.4887 0.2504 0.6774 0.046 Uiso 1 1 calc R U . . .
C30 C 0.4081(3) 0.1961(3) 0.69998(15) 0.0494(14) Uani 1 1 d . . . . .
H30 H 0.3824 0.2350 0.7083 0.059 Uiso 1 1 calc R U . . .
C31 C 0.3819(3) 0.1301(3) 0.70577(15) 0.0480(14) Uani 1 1 d . . . . .
H31 H 0.3367 0.1238 0.7172 0.058 Uiso 1 1 calc R U . . .
C32 C 0.4212(3) 0.0732(2) 0.69507(12) 0.0326(10) Uani 1 1 d . . . . .
H32 H 0.4031 0.0282 0.6995 0.039 Uiso 1 1 calc R U . . .
C33 C 0.5026(2) -0.0056(2) 0.61642(11) 0.0236(8) Uani 1 1 d . . . . .
C34 C 0.5536(2) -0.02382(19) 0.59131(11) 0.0221(8) Uani 1 1 d . . . . .
C35 C 0.5222(3) -0.0347(2) 0.55381(11) 0.0290(9) Uani 1 1 d . . . . .
H35 H 0.5560 -0.0471 0.5368 0.035 Uiso 1 1 calc R U . . .
C36 C 0.4417(3) -0.0277(2) 0.54086(12) 0.0341(10) Uani 1 1 d . . . . .
H36 H 0.4207 -0.0368 0.5154 0.041 Uiso 1 1 calc R U . . .
C37 C 0.3924(3) -0.0074(2) 0.56528(13) 0.0356(10) Uani 1 1 d . . . . .
H37 H 0.3379 -0.0005 0.5563 0.043 Uiso 1 1 calc R U . . .
C38 C 0.4225(3) 0.0028(2) 0.60259(12) 0.0307(9) Uani 1 1 d . . . . .
H38 H 0.3882 0.0158 0.6192 0.037 Uiso 1 1 calc R U . . .
C39 C 0.5503(3) 0.1721(2) 0.59678(11) 0.0275(9) Uani 1 1 d . . . . .
C40 C 0.6014(3) 0.1822(2) 0.57127(12) 0.0313(9) Uani 1 1 d . . . . .
H40 H 0.6564 0.1859 0.5802 0.038 Uiso 1 1 calc R U . . .
C41 C 0.5736(3) 0.1870(2) 0.53333(13) 0.0376(11) Uani 1 1 d . . . . .
H41 H 0.6089 0.1946 0.5163 0.045 Uiso 1 1 calc R U . . .
C42 C 0.4941(3) 0.1808(2) 0.52042(14) 0.0438(12) Uani 1 1 d . . . . .
H42 H 0.4745 0.1836 0.4943 0.053 Uiso 1 1 calc R U . . .
C43 C 0.4425(3) 0.1706(3) 0.54516(14) 0.0439(12) Uani 1 1 d . . . . .
H43 H 0.3878 0.1661 0.5360 0.053 Uiso 1 1 calc R U . . .
C44 C 0.4702(3) 0.1669(2) 0.58342(13) 0.0360(10) Uani 1 1 d . . . . .
H44 H 0.4344 0.1607 0.6004 0.043 Uiso 1 1 calc R U . . .
C45 C 0.6328(3) 0.2476(2) 0.65914(14) 0.0361(10) Uani 1 1 d . . . . .
C46 C 0.6971(4) 0.2532(3) 0.68697(18) 0.0584(16) Uani 1 1 d . . . . .
H46 H 0.7200 0.2132 0.6995 0.070 Uiso 1 1 calc R U . . .
C47 C 0.7287(4) 0.3183(3) 0.6968(2) 0.081(2) Uani 1 1 d . . . . .
H47 H 0.7734 0.3227 0.7160 0.097 Uiso 1 1 calc R U . . .
C48 C 0.6951(5) 0.3760(3) 0.6787(2) 0.072(2) Uani 1 1 d . . . . .
H48 H 0.7169 0.4201 0.6856 0.086 Uiso 1 1 calc R U . . .
C49 C 0.6320(4) 0.3709(3) 0.65142(19) 0.0594(17) Uani 1 1 d . . . . .
H49 H 0.6087 0.4112 0.6393 0.071 Uiso 1 1 calc R U . . .
C50 C 0.6016(4) 0.3073(2) 0.64118(15) 0.0473(14) Uani 1 1 d . . . . .
H50 H 0.5581 0.3037 0.6213 0.057 Uiso 1 1 calc R U . . .
C51 C 0.7048(2) -0.0303(2) 0.56694(10) 0.0241(8) Uani 1 1 d . . . . .
C52 C 0.7334(3) 0.0315(2) 0.55513(12) 0.0299(9) Uani 1 1 d . . . . .
H52 H 0.7276 0.0728 0.5685 0.036 Uiso 1 1 calc R U . . .
C53 C 0.7704(3) 0.0335(3) 0.52404(13) 0.0366(10) Uani 1 1 d . . . . .
H53 H 0.7892 0.0760 0.5160 0.044 Uiso 1 1 calc R U . . .
C54 C 0.7796(3) -0.0263(3) 0.50492(12) 0.0363(10) Uani 1 1 d . . . . .
H54 H 0.8059 -0.0252 0.4840 0.044 Uiso 1 1 calc R U . . .
C55 C 0.7507(3) -0.0884(2) 0.51608(12) 0.0341(10) Uani 1 1 d . . . . .
H55 H 0.7562 -0.1294 0.5025 0.041 Uiso 1 1 calc R U . . .
C56 C 0.7138(3) -0.0903(2) 0.54715(11) 0.0291(9) Uani 1 1 d . . . . .
H56 H 0.6945 -0.1328 0.5550 0.035 Uiso 1 1 calc R U . . .
C57 C 0.6746(2) -0.11278(19) 0.63004(10) 0.0226(8) Uani 1 1 d . . . . .
C58 C 0.6185(3) -0.1642(2) 0.62341(12) 0.0304(9) Uani 1 1 d . . . . .
H58 H 0.5718 -0.1570 0.6057 0.036 Uiso 1 1 calc R U . . .
C59 C 0.6302(3) -0.2261(2) 0.64260(15) 0.0443(12) Uani 1 1 d . . . . .
H59 H 0.5917 -0.2615 0.6380 0.053 Uiso 1 1 calc R U . . .
C60 C 0.6980(3) -0.2363(2) 0.66853(15) 0.0506(14) Uani 1 1 d . . . . .
H60 H 0.7052 -0.2782 0.6822 0.061 Uiso 1 1 calc R U . . .
C61 C 0.7552(3) -0.1861(3) 0.67457(15) 0.0497(14) Uani 1 1 d . . . . .
H61 H 0.8026 -0.1939 0.6917 0.060 Uiso 1 1 calc R U . . .
C62 C 0.7435(3) -0.1240(2) 0.65553(13) 0.0363(10) Uani 1 1 d . . . . .
H62 H 0.7826 -0.0891 0.6599 0.044 Uiso 1 1 calc R U . . .
C63 C 0.1993(2) 0.0671(2) 0.83203(11) 0.0259(8) Uani 1 1 d . . . . .
C64 C 0.1742(2) 0.1073(2) 0.80720(11) 0.0234(8) Uani 1 1 d . . . . .
C65 C 0.1528(2) 0.1528(2) 0.77604(11) 0.0256(8) Uani 1 1 d . . . . .
C66 C 0.2032(3) 0.1601(3) 0.74990(13) 0.0373(11) Uani 1 1 d . . . . .
H66 H 0.2515 0.1355 0.7534 0.045 Uiso 1 1 calc R U . . .
C67 C 0.1839(3) 0.2027(3) 0.71898(15) 0.0491(13) Uani 1 1 d . . . . .
H67 H 0.2185 0.2071 0.7014 0.059 Uiso 1 1 calc R U . . .
C68 C 0.1139(4) 0.2383(3) 0.71411(15) 0.0503(14) Uani 1 1 d . . . . .
H68 H 0.1000 0.2671 0.6928 0.060 Uiso 1 1 calc R U . . .
C69 C 0.0639(3) 0.2328(3) 0.73966(15) 0.0481(13) Uani 1 1 d . . . . .
H69 H 0.0163 0.2584 0.7362 0.058 Uiso 1 1 calc R U . . .
C70 C 0.0831(3) 0.1897(2) 0.77057(13) 0.0374(10) Uani 1 1 d . . . . .
H70 H 0.0482 0.1856 0.7880 0.045 Uiso 1 1 calc R U . . .
C71 C 0.3652(2) -0.0573(2) 0.94365(11) 0.0228(8) Uani 1 1 d . . . . .
C72 C 0.4032(3) -0.1200(2) 0.95007(13) 0.0344(10) Uani 1 1 d . . . . .
H72 H 0.3735 -0.1610 0.9509 0.041 Uiso 1 1 calc R U . . .
C73 C 0.4845(3) -0.1232(3) 0.95529(15) 0.0417(12) Uani 1 1 d . . . . .
H73 H 0.5103 -0.1664 0.9595 0.050 Uiso 1 1 calc R U . . .
C74 C 0.5279(3) -0.0645(3) 0.95435(15) 0.0428(12) Uani 1 1 d . . . . .
H74 H 0.5837 -0.0672 0.9581 0.051 Uiso 1 1 calc R U . . .
C75 C 0.4913(3) -0.0014(3) 0.94795(17) 0.0494(13) Uani 1 1 d . . . . .
H75 H 0.5217 0.0393 0.9475 0.059 Uiso 1 1 calc R U . . .
C76 C 0.4097(3) 0.0022(2) 0.94223(15) 0.0382(11) Uani 1 1 d . . . . .
H76 H 0.3841 0.0454 0.9373 0.046 Uiso 1 1 calc R U . . .
C77 C 0.2216(2) -0.1379(2) 0.93243(11) 0.0234(8) Uani 1 1 d . . . . .
C78 C 0.2286(2) -0.1767(2) 0.96504(12) 0.0266(8) Uani 1 1 d . . . . .
H78 H 0.2515 -0.1569 0.9883 0.032 Uiso 1 1 calc R U . . .
C79 C 0.2022(3) -0.2444(2) 0.96364(13) 0.0319(9) Uani 1 1 d . . . . .
H79 H 0.2073 -0.2711 0.9859 0.038 Uiso 1 1 calc R U . . .
C80 C 0.1683(3) -0.2728(2) 0.92962(14) 0.0399(11) Uani 1 1 d . . . . .
H80 H 0.1496 -0.3189 0.9287 0.048 Uiso 1 1 calc R U . . .
C81 C 0.1614(3) -0.2348(3) 0.89706(13) 0.0424(12) Uani 1 1 d . . . . .
H81 H 0.1386 -0.2549 0.8738 0.051 Uiso 1 1 calc R U . . .
C82 C 0.1877(3) -0.1670(2) 0.89826(12) 0.0322(9) Uani 1 1 d . . . . .
H82 H 0.1826 -0.1406 0.8759 0.039 Uiso 1 1 calc R U . . .
C83 C 0.2287(2) -0.00819(19) 0.97361(10) 0.0187(7) Uani 1 1 d . . . . .
C84 C 0.1579(2) 0.02917(19) 0.97143(10) 0.0190(7) Uani 1 1 d . . . . .
C85 C 0.1416(2) 0.0604(2) 1.00417(10) 0.0233(8) Uani 1 1 d . . . . .
H85 H 0.0947 0.0867 1.0031 0.028 Uiso 1 1 calc R U . . .
C86 C 0.1927(2) 0.0536(2) 1.03809(11) 0.0288(9) Uani 1 1 d . . . . .
H86 H 0.1811 0.0758 1.0598 0.035 Uiso 1 1 calc R U . . .
C87 C 0.2604(2) 0.0147(2) 1.04029(11) 0.0287(9) Uani 1 1 d . . . . .
H87 H 0.2943 0.0087 1.0636 0.034 Uiso 1 1 calc R U . . .
C88 C 0.2784(2) -0.0157(2) 1.00813(11) 0.0257(8) Uani 1 1 d . . . . .
H88 H 0.3253 -0.0419 1.0096 0.031 Uiso 1 1 calc R U . . .
C89 C 0.0152(2) 0.10289(19) 0.93866(10) 0.0189(7) Uani 1 1 d . . . . .
C90 C 0.0188(2) 0.17306(19) 0.92942(10) 0.0217(8) Uani 1 1 d . . . . .
C91 C -0.0401(3) 0.2175(2) 0.93738(12) 0.0311(9) Uani 1 1 d . . . . .
H91 H -0.0369 0.2654 0.9323 0.037 Uiso 1 1 calc R U . . .
C92 C -0.1027(3) 0.1926(2) 0.95248(12) 0.0332(10) Uani 1 1 d . . . . .
H92 H -0.1424 0.2233 0.9577 0.040 Uiso 1 1 calc R U . . .
C93 C -0.1079(2) 0.1232(2) 0.96009(12) 0.0295(9) Uani 1 1 d . . . . .
H93 H -0.1521 0.1058 0.9696 0.035 Uiso 1 1 calc R U . . .
C94 C -0.0483(2) 0.0790(2) 0.95385(10) 0.0227(8) Uani 1 1 d . . . . .
H94 H -0.0510 0.0316 0.9601 0.027 Uiso 1 1 calc R U . . .
C95 C -0.0096(2) -0.0484(2) 0.88199(11) 0.0254(8) Uani 1 1 d . . . . .
C96 C 0.0363(2) -0.0373(2) 0.91730(11) 0.0220(8) Uani 1 1 d . . . . .
C97 C 0.0415(2) -0.0895(2) 0.94414(11) 0.0253(8) Uani 1 1 d . . . . .
H97 H 0.0725 -0.0822 0.9681 0.030 Uiso 1 1 calc R U . . .
C98 C 0.0022(3) -0.1519(2) 0.93643(13) 0.0361(10) Uani 1 1 d . . . . .
H98 H 0.0052 -0.1863 0.9553 0.043 Uiso 1 1 calc R U . . .
C99 C -0.0406(3) -0.1636(3) 0.90176(15) 0.0486(13) Uani 1 1 d . . . . .
H99 H -0.0661 -0.2067 0.8961 0.058 Uiso 1 1 calc R U . . .
C100 C -0.0467(3) -0.1122(3) 0.87478(13) 0.0446(12) Uani 1 1 d . . . . .
H100 H -0.0770 -0.1206 0.8507 0.054 Uiso 1 1 calc R U . . .
C101 C 0.0664(2) 0.2893(2) 0.88876(11) 0.0267(8) Uani 1 1 d . . . . .
C102 C 0.0043(3) 0.3006(2) 0.85914(13) 0.0381(11) Uani 1 1 d . . . . .
H102 H -0.0228 0.2626 0.8464 0.046 Uiso 1 1 calc R U . . .
C103 C -0.0177(3) 0.3674(3) 0.84833(15) 0.0471(13) Uani 1 1 d . . . . .
H103 H -0.0608 0.3753 0.8287 0.057 Uiso 1 1 calc R U . . .
C104 C 0.0235(3) 0.4223(3) 0.86634(16) 0.0495(13) Uani 1 1 d . . . . .
H104 H 0.0096 0.4680 0.8585 0.059 Uiso 1 1 calc R U . . .
C105 C 0.0837(3) 0.4115(3) 0.89524(19) 0.0570(15) Uani 1 1 d . . . . .
H105 H 0.1111 0.4497 0.9077 0.068 Uiso 1 1 calc R U . . .
C106 C 0.1053(3) 0.3449(2) 0.90656(16) 0.0439(12) Uani 1 1 d . . . . .
H106 H 0.1474 0.3377 0.9268 0.053 Uiso 1 1 calc R U . . .
C107 C 0.1846(2) 0.20400(19) 0.93345(11) 0.0240(8) Uani 1 1 d . . . . .
C108 C 0.1897(3) 0.2167(2) 0.97163(12) 0.0351(10) Uani 1 1 d . . . . .
H108 H 0.1435 0.2257 0.9818 0.042 Uiso 1 1 calc R U . . .
C109 C 0.2628(3) 0.2161(3) 0.99475(15) 0.0486(14) Uani 1 1 d . . . . .
H109 H 0.2666 0.2238 1.0209 0.058 Uiso 1 1 calc R U . . .
C110 C 0.3298(3) 0.2045(3) 0.97969(17) 0.0527(15) Uani 1 1 d . . . . .
H110 H 0.3797 0.2045 0.9956 0.063 Uiso 1 1 calc R U . . .
C111 C 0.3255(3) 0.1929(3) 0.94200(18) 0.0493(14) Uani 1 1 d . . . . .
H111 H 0.3722 0.1854 0.9320 0.059 Uiso 1 1 calc R U . . .
C112 C 0.2534(3) 0.1920(2) 0.91877(14) 0.0361(10) Uani 1 1 d . . . . .
H112 H 0.2503 0.1833 0.8928 0.043 Uiso 1 1 calc R U . . .
C113 C -0.1197(3) 0.0526(3) 0.85371(16) 0.0222(13) Uani 0.720(6) 1 d . . P A 1
C114 C -0.1822(4) 0.0092(4) 0.85863(16) 0.0329(14) Uani 0.720(6) 1 d . . P A 1
H114 H -0.1755 -0.0393 0.8582 0.039 Uiso 0.720(6) 1 calc R U P A 1
C115 C -0.2533(4) 0.0363(4) 0.86404(18) 0.0414(17) Uani 0.720(6) 1 d . . P A 1
H115 H -0.2958 0.0064 0.8663 0.050 Uiso 0.720(6) 1 calc R U P A 1
C116 C -0.2630(4) 0.1064(4) 0.8662(2) 0.046(2) Uani 0.720(6) 1 d . . P A 1
H116 H -0.3121 0.1250 0.8699 0.055 Uiso 0.720(6) 1 calc R U P A 1
C117 C -0.2023(4) 0.1485(4) 0.8630(2) 0.0457(19) Uani 0.720(6) 1 d . . P A 1
H117 H -0.2086 0.1969 0.8653 0.055 Uiso 0.720(6) 1 calc R U P A 1
C118 C -0.1301(4) 0.1223(3) 0.85652(17) 0.0338(15) Uani 0.720(6) 1 d . . P A 1
H118 H -0.0883 0.1530 0.8540 0.041 Uiso 0.720(6) 1 calc R U P A 1
C13A C -0.1346(7) 0.1228(7) 0.8196(4) 0.046(3) Uani 0.280(6) 1 d G . P A 2
H13A H -0.0987 0.1349 0.8035 0.055 Uiso 0.280(6) 1 calc R U P A 2
C14A C -0.1193(7) 0.0664(7) 0.8433(4) 0.046(3) Uani 0.280(6) 1 d G . P A 2
C15A C -0.1719(8) 0.0487(7) 0.8668(4) 0.046(3) Uani 0.280(6) 1 d G . P A 2
H15A H -0.1614 0.0102 0.8831 0.055 Uiso 0.280(6) 1 calc R U P A 2
C16A C -0.2398(7) 0.0874(8) 0.8665(4) 0.046(3) Uani 0.280(6) 1 d G U P A 2
H16A H -0.2758 0.0753 0.8826 0.055 Uiso 0.280(6) 1 calc R U P A 2
C17A C -0.2551(6) 0.1438(7) 0.8428(4) 0.046(3) Uani 0.280(6) 1 d G . P A 2
H17A H -0.3015 0.1703 0.8426 0.055 Uiso 0.280(6) 1 calc R U P A 2
C18A C -0.2025(7) 0.1615(6) 0.8193(4) 0.046(3) Uani 0.280(6) 1 d G . P A 2
H18A H -0.2130 0.2001 0.8030 0.055 Uiso 0.280(6) 1 calc R U P A 2
C119 C -0.0396(2) -0.0270(2) 0.80288(10) 0.0246(8) Uani 1 1 d . . . . .
C120 C 0.0264(3) -0.0528(2) 0.79041(13) 0.0325(9) Uani 1 1 d . . . . .
H120 H 0.0771 -0.0447 0.8046 0.039 Uiso 1 1 calc R U . . .
C121 C 0.0192(3) -0.0905(2) 0.75742(14) 0.0394(11) Uani 1 1 d . . . . .
H121 H 0.0646 -0.1088 0.7494 0.047 Uiso 1 1 calc R U . . .
C122 C -0.0550(3) -0.1012(2) 0.73624(12) 0.0372(10) Uani 1 1 d . . . . .
H122 H -0.0601 -0.1265 0.7135 0.045 Uiso 1 1 calc R U . . .
C123 C -0.1209(3) -0.0753(2) 0.74792(12) 0.0345(10) Uani 1 1 d . . . . .
H123 H -0.1714 -0.0828 0.7333 0.041 Uiso 1 1 calc R U . . .
C124 C -0.1138(2) -0.0380(2) 0.78114(11) 0.0280(9) Uani 1 1 d . . . . .
H124 H -0.1595 -0.0200 0.7891 0.034 Uiso 1 1 calc R U . . .
C125 C 0.8585(7) 0.2307(5) 0.7716(3) 0.047(3) Uani 0.5 1 d . . P . .
H12A H 0.8465 0.1822 0.7756 0.071 Uiso 0.5 1 calc R U P . .
H12B H 0.8562 0.2390 0.7448 0.071 Uiso 0.5 1 calc R U P . .
H12C H 0.9114 0.2415 0.7850 0.071 Uiso 0.5 1 calc R U P . .
C126 C 0.8002(7) 0.2753(6) 0.7858(3) 0.049(3) Uani 0.5 1 d . . P . .
H12D H 0.7467 0.2639 0.7725 0.059 Uiso 0.5 1 calc R U P . .
H12E H 0.8020 0.2663 0.8128 0.059 Uiso 0.5 1 calc R U P . .
C127 C 0.7624(6) 0.3931(7) 0.7919(4) 0.059(3) Uani 0.5 1 d . . P . .
H12F H 0.7089 0.3831 0.7781 0.071 Uiso 0.5 1 calc R U P . .
H12G H 0.7618 0.3861 0.8189 0.071 Uiso 0.5 1 calc R U P . .
C128 C 0.7806(6) 0.4620(6) 0.7860(4) 0.058(3) Uani 0.5 1 d . . P . .
H12H H 0.7415 0.4919 0.7945 0.087 Uiso 0.5 1 calc R U P . .
H12I H 0.8330 0.4726 0.8000 0.087 Uiso 0.5 1 calc R U P . .
H12J H 0.7800 0.4696 0.7592 0.087 Uiso 0.5 1 calc R U P . .
C129 C 0.9823(7) 0.3747(7) 0.0100(4) 0.064(3) Uani 0.5 1 d . . P . .
H12K H 1.0335 0.3972 0.0174 0.095 Uiso 0.5 1 calc R U P . .
H12L H 0.9496 0.3832 0.0292 0.095 Uiso 0.5 1 calc R U P . .
H12M H 0.9900 0.3249 0.0076 0.095 Uiso 0.5 1 calc R U P . .
C130 C 0.9447(6) 0.4016(5) -0.0245(3) 0.041(2) Uani 0.5 1 d . . P . .
H13B H 0.9382 0.4520 -0.0221 0.049 Uiso 0.5 1 calc R U P . .
H13C H 0.9785 0.3937 -0.0436 0.049 Uiso 0.5 1 calc R U P . .
C131 C 0.8329(7) 0.3965(5) -0.0732(3) 0.051(3) Uani 0.5 1 d . . P . .
H13D H 0.8215 0.4463 -0.0716 0.061 Uiso 0.5 1 calc R U P . .
H13E H 0.8689 0.3906 -0.0915 0.061 Uiso 0.5 1 calc R U P . .
C132 C 0.7606(7) 0.3603(6) -0.0866(4) 0.065(4) Uani 0.5 1 d . . P . .
H13F H 0.7367 0.3785 -0.1111 0.098 Uiso 0.5 1 calc R U P . .
H13G H 0.7716 0.3111 -0.0888 0.098 Uiso 0.5 1 calc R U P . .
H13H H 0.7241 0.3667 -0.0689 0.098 Uiso 0.5 1 calc R U P . .
F1 F 0.3783(3) 0.7783(2) 0.10526(10) 0.0948(15) Uani 1 1 d . . . . .
F2 F 0.3766(3) 0.8720(2) 0.06884(14) 0.0991(16) Uani 1 1 d . . . . .
F3 F 0.4453(4) 0.7219(3) 0.06899(17) 0.138(2) Uani 1 1 d . . . . .
F4 F 0.4418(4) 0.8165(3) 0.03168(13) 0.141(2) Uani 1 1 d . . . . .
F5 F 0.3337(3) 0.7692(4) 0.04389(16) 0.159(3) Uani 1 1 d . . . . .
F6 F 0.4891(3) 0.8246(3) 0.09152(14) 0.1099(16) Uani 1 1 d . . . . .
P1 P 0.57756(6) -0.02478(5) 0.76105(3) 0.0224(2) Uani 1 1 d . . . . .
P2 P 0.54226(6) 0.00577(5) 0.66643(3) 0.02049(19) Uani 1 1 d . . . . .
P3 P 0.59463(7) 0.16207(5) 0.64585(3) 0.0252(2) Uani 1 1 d . . . . .
P4 P 0.65992(6) -0.02782(5) 0.60871(3) 0.02025(19) Uani 1 1 d . . . . .
P5 P 0.25857(6) -0.05007(5) 0.93296(3) 0.01964(19) Uani 1 1 d . . . . .
P6 P 0.09102(5) 0.04373(5) 0.92690(3) 0.01686(18) Uani 1 1 d . . . . .
P7 P 0.09192(6) 0.20081(5) 0.90119(3) 0.0221(2) Uani 1 1 d . . . . .
P8 P -0.02485(6) 0.02039(5) 0.84671(3) 0.02072(19) Uani 1 1 d . . . . .
P9 P 0.40830(9) 0.79632(9) 0.06833(4) 0.0515(4) Uani 1 1 d . . . . .
Ag1 Ag 0.68261(2) 0.06079(2) 0.65717(2) 0.02285(6) Uani 1 1 d . . . . .
Ag2 Ag 0.08718(2) 0.10048(2) 0.85882(2) 0.02169(6) Uani 1 1 d . . . . .
Au1 Au 0.67396(2) 0.02932(2) 0.73679(2) 0.02495(4) Uani 1 1 d . . . . .
Au2 Au 0.22367(2) 0.01054(2) 0.87902(2) 0.02195(4) Uani 1 1 d . . . . .
O1 O 0.8160(3) 0.3461(3) 0.78030(15) 0.0283(12) Uani 0.5 1 d . . P . .
O2 O 0.8724(4) 0.3723(3) -0.03658(17) 0.0312(13) Uani 0.5 1 d . . P . .
F7 F 0.1781(5) 0.2073(5) 0.6240(2) 0.1235(14) Uani 0.682(4) 1 d D . P B 1
F8 F 0.2490(4) 0.0981(4) 0.5747(2) 0.1235(14) Uani 0.682(4) 1 d D . P B 1
F9 F 0.2975(4) 0.1804(4) 0.6135(2) 0.1235(14) Uani 0.682(4) 1 d D . P B 1
F10 F 0.1280(4) 0.1194(4) 0.5873(2) 0.1235(14) Uani 0.682(4) 1 d D . P B 1
F11 F 0.2243(4) 0.1012(4) 0.63349(19) 0.1235(14) Uani 0.682(4) 1 d D . P B 1
F12 F 0.1986(5) 0.2041(4) 0.5661(2) 0.1235(14) Uani 0.682(4) 1 d D . P B 1
P10 P 0.21330(16) 0.15072(15) 0.59909(8) 0.0475(6) Uani 0.682(4) 1 d D . P B 1
P10A P 0.1882(4) 0.1711(3) 0.58712(17) 0.0475(6) Uani 0.318(4) 1 d D . P B 2
F7A F 0.2008(7) 0.1986(7) 0.6292(3) 0.088(2) Uani 0.318(4) 1 d D U P B 2
F8A F 0.0974(6) 0.1727(6) 0.5883(3) 0.088(2) Uani 0.318(4) 1 d D U P B 2
F9A F 0.1700(6) 0.1540(6) 0.5444(3) 0.088(2) Uani 0.318(4) 1 d D U P B 2
F11A F 0.1824(7) 0.2523(5) 0.5750(3) 0.088(2) Uani 0.318(4) 1 d D U P B 2
F10A F 0.1918(7) 0.0941(5) 0.5976(3) 0.088(2) Uani 0.318(4) 1 d D U P B 2
F12A F 0.2788(6) 0.1790(6) 0.5858(3) 0.088(2) Uani 0.318(4) 1 d D U P B 2

loop_
_atom_site_aniso_label
_atom_site_aniso_U_11
_atom_site_aniso_U_22
_atom_site_aniso_U_33
_atom_site_aniso_U_23
_atom_site_aniso_U_13
_atom_site_aniso_U_12
C1 0.026(2) 0.031(2) 0.026(2) 0.0051(16) 0.0007(16) -0.0029(17)
C2 0.030(2) 0.025(2) 0.029(2) 0.0032(16) 0.0033(17) -0.0048(17)
C3 0.036(2) 0.020(2) 0.036(2) -0.0006(17) 0.0129(19) -0.0084(17)
C4 0.035(3) 0.046(3) 0.034(2) -0.005(2) 0.007(2) -0.014(2)
C5 0.039(3) 0.054(3) 0.051(3) -0.013(2) 0.010(2) -0.016(2)
C6 0.043(3) 0.035(3) 0.067(3) -0.010(2) 0.031(3) -0.014(2)
C7 0.054(3) 0.043(3) 0.051(3) 0.017(2) 0.032(3) 0.008(2)
C8 0.042(3) 0.040(3) 0.042(3) 0.017(2) 0.017(2) 0.008(2)
C9 0.029(2) 0.025(2) 0.028(2) 0.0040(16) 0.0049(17) 0.0008(17)
C10 0.047(3) 0.053(3) 0.035(2) 0.016(2) 0.019(2) 0.015(2)
C11 0.067(4) 0.058(4) 0.040(3) 0.022(3) 0.015(3) 0.009(3)
C12 0.065(4) 0.039(3) 0.039(3) 0.015(2) -0.003(3) 0.007(3)
C13 0.042(3) 0.025(2) 0.050(3) 0.002(2) -0.006(2) 0.005(2)
C14 0.031(2) 0.027(2) 0.035(2) -0.0019(17) 0.0051(18) 0.0005(18)
C15 0.027(2) 0.023(2) 0.0243(19) 0.0007(15) 0.0084(16) 0.0013(16)
C16 0.034(2) 0.022(2) 0.037(2) -0.0007(17) 0.0140(19) -0.0010(17)
C17 0.034(2) 0.026(2) 0.056(3) 0.002(2) 0.023(2) 0.0018(18)
C18 0.054(3) 0.034(3) 0.071(4) -0.017(3) 0.032(3) 0.005(2)
C19 0.062(4) 0.036(3) 0.082(4) -0.032(3) 0.028(3) -0.007(3)
C20 0.036(3) 0.030(2) 0.050(3) -0.012(2) 0.013(2) -0.0050(19)
C21 0.024(2) 0.0185(19) 0.030(2) -0.0005(15) 0.0080(16) 0.0014(15)
C22 0.0221(19) 0.0184(18) 0.0266(19) 0.0002(14) 0.0094(15) 0.0013(15)
C23 0.036(2) 0.027(2) 0.027(2) -0.0009(16) 0.0075(18) -0.0017(18)
C24 0.042(3) 0.027(2) 0.041(2) -0.0067(19) 0.011(2) -0.0112(19)
C25 0.052(3) 0.022(2) 0.039(2) 0.0013(18) 0.011(2) -0.012(2)
C26 0.042(3) 0.026(2) 0.030(2) 0.0052(17) 0.0122(19) -0.0025(19)
C27 0.029(2) 0.025(2) 0.0230(18) 0.0021(15) 0.0095(16) 0.0052(16)
C28 0.034(2) 0.023(2) 0.028(2) 0.0041(16) 0.0125(17) 0.0071(17)
C29 0.048(3) 0.026(2) 0.047(3) 0.0039(19) 0.024(2) 0.008(2)
C30 0.063(4) 0.035(3) 0.059(3) 0.009(2) 0.036(3) 0.025(2)
C31 0.049(3) 0.047(3) 0.057(3) 0.014(2) 0.036(3) 0.019(2)
C32 0.033(2) 0.030(2) 0.038(2) 0.0093(18) 0.0167(19) 0.0072(18)
C33 0.027(2) 0.0220(19) 0.0223(18) 0.0045(15) 0.0048(15) -0.0005(16)
C34 0.0235(19) 0.0183(19) 0.0242(18) 0.0052(14) 0.0030(15) 0.0009(15)
C35 0.032(2) 0.032(2) 0.0235(19) 0.0043(16) 0.0052(17) -0.0003(18)
C36 0.036(2) 0.042(3) 0.0217(19) 0.0059(18) -0.0031(17) -0.004(2)
C37 0.026(2) 0.042(3) 0.036(2) 0.008(2) -0.0024(18) -0.0008(19)
C38 0.026(2) 0.034(2) 0.031(2) 0.0061(18) 0.0053(17) 0.0024(18)
C39 0.033(2) 0.021(2) 0.031(2) 0.0076(16) 0.0102(18) 0.0072(16)
C40 0.033(2) 0.026(2) 0.038(2) 0.0074(17) 0.0139(19) 0.0080(18)
C41 0.052(3) 0.032(2) 0.033(2) 0.0077(18) 0.019(2) 0.007(2)
C42 0.067(4) 0.031(3) 0.033(2) 0.0058(19) 0.009(2) 0.005(2)
C43 0.040(3) 0.040(3) 0.048(3) 0.011(2) -0.002(2) 0.001(2)
C44 0.037(3) 0.032(2) 0.041(3) 0.0129(19) 0.012(2) 0.0051(19)
C45 0.045(3) 0.019(2) 0.048(3) -0.0042(19) 0.020(2) -0.0016(19)
C46 0.065(4) 0.024(3) 0.082(4) -0.011(3) 0.001(3) -0.002(2)
C47 0.073(5) 0.047(4) 0.116(6) -0.026(4) -0.004(4) -0.015(3)
C48 0.093(5) 0.020(3) 0.118(6) -0.019(3) 0.059(5) -0.012(3)
C49 0.087(5) 0.028(3) 0.077(4) -0.001(3) 0.053(4) -0.003(3)
C50 0.078(4) 0.020(2) 0.054(3) 0.006(2) 0.038(3) 0.006(2)
C51 0.026(2) 0.028(2) 0.0193(17) 0.0021(15) 0.0059(15) 0.0033(16)
C52 0.036(2) 0.026(2) 0.030(2) 0.0010(17) 0.0115(18) 0.0000(18)
C53 0.038(3) 0.040(3) 0.034(2) 0.011(2) 0.014(2) 0.000(2)
C54 0.034(2) 0.054(3) 0.023(2) 0.0026(19) 0.0118(18) 0.006(2)
C55 0.035(2) 0.042(3) 0.025(2) -0.0060(18) 0.0065(18) 0.011(2)
C56 0.035(2) 0.029(2) 0.0242(19) 0.0001(16) 0.0057(17) 0.0034(18)
C57 0.026(2) 0.0195(19) 0.0216(18) -0.0012(14) 0.0030(15) 0.0014(15)
C58 0.028(2) 0.023(2) 0.037(2) 0.0035(17) -0.0023(18) -0.0006(17)
C59 0.040(3) 0.024(2) 0.063(3) 0.009(2) -0.007(2) -0.007(2)
C60 0.062(3) 0.023(2) 0.057(3) 0.017(2) -0.019(3) -0.005(2)
C61 0.053(3) 0.031(3) 0.054(3) 0.008(2) -0.024(3) 0.000(2)
C62 0.038(3) 0.027(2) 0.040(2) 0.0006(19) -0.005(2) -0.0046(19)
C63 0.026(2) 0.031(2) 0.0225(19) 0.0011(16) 0.0092(16) 0.0027(17)
C64 0.024(2) 0.024(2) 0.0240(18) -0.0024(15) 0.0094(15) -0.0021(16)
C65 0.030(2) 0.022(2) 0.0248(19) 0.0008(15) 0.0056(16) -0.0031(16)
C66 0.033(2) 0.046(3) 0.034(2) 0.011(2) 0.0081(19) -0.005(2)
C67 0.048(3) 0.055(3) 0.045(3) 0.022(2) 0.011(2) -0.014(3)
C68 0.067(4) 0.038(3) 0.042(3) 0.018(2) 0.001(3) -0.012(3)
C69 0.058(3) 0.032(3) 0.053(3) 0.005(2) 0.003(3) 0.017(2)
C70 0.045(3) 0.037(3) 0.031(2) 0.0018(19) 0.009(2) 0.009(2)
C71 0.0199(19) 0.024(2) 0.0250(19) -0.0021(15) 0.0046(15) 0.0018(15)
C72 0.023(2) 0.029(2) 0.050(3) 0.002(2) 0.0044(19) 0.0023(17)
C73 0.024(2) 0.039(3) 0.061(3) -0.003(2) 0.001(2) 0.009(2)
C74 0.014(2) 0.055(3) 0.058(3) -0.007(2) 0.002(2) 0.002(2)
C75 0.026(2) 0.046(3) 0.076(4) -0.007(3) 0.008(2) -0.011(2)
C76 0.028(2) 0.028(2) 0.059(3) 0.003(2) 0.007(2) -0.0021(18)
C77 0.0186(19) 0.0221(19) 0.030(2) -0.0004(15) 0.0058(16) 0.0006(15)
C78 0.030(2) 0.021(2) 0.030(2) 0.0004(16) 0.0078(17) 0.0028(16)
C79 0.036(2) 0.024(2) 0.038(2) 0.0047(18) 0.0126(19) -0.0004(18)
C80 0.050(3) 0.023(2) 0.050(3) -0.004(2) 0.018(2) -0.008(2)
C81 0.055(3) 0.036(3) 0.035(2) -0.012(2) 0.005(2) -0.014(2)
C82 0.036(2) 0.032(2) 0.027(2) -0.0014(17) 0.0030(18) -0.0053(19)
C83 0.0181(17) 0.0177(17) 0.0206(17) 0.0026(13) 0.0048(14) -0.0043(14)
C84 0.0184(17) 0.0193(18) 0.0196(17) 0.0025(14) 0.0044(14) -0.0048(14)
C85 0.024(2) 0.024(2) 0.0228(18) -0.0003(15) 0.0081(15) -0.0013(16)
C86 0.031(2) 0.035(2) 0.0210(19) -0.0012(16) 0.0072(16) -0.0050(18)
C87 0.025(2) 0.039(2) 0.0212(18) 0.0035(17) 0.0006(16) -0.0067(18)
C88 0.0210(19) 0.029(2) 0.0266(19) 0.0029(16) 0.0032(15) -0.0019(16)
C89 0.0147(17) 0.0214(19) 0.0212(17) -0.0001(14) 0.0047(14) 0.0015(14)
C90 0.0220(19) 0.0213(19) 0.0233(18) 0.0000(14) 0.0079(15) -0.0018(15)
C91 0.034(2) 0.024(2) 0.038(2) 0.0034(17) 0.0151(19) 0.0052(18)
C92 0.034(2) 0.033(2) 0.037(2) 0.0059(18) 0.0185(19) 0.0129(19)
C93 0.021(2) 0.040(2) 0.031(2) 0.0053(18) 0.0124(17) 0.0026(17)
C94 0.0216(19) 0.026(2) 0.0220(18) 0.0043(15) 0.0065(15) 0.0009(15)
C95 0.029(2) 0.023(2) 0.0241(19) -0.0012(15) 0.0053(16) -0.0070(16)
C96 0.0216(19) 0.0209(19) 0.0247(18) -0.0003(15) 0.0074(15) -0.0019(15)
C97 0.026(2) 0.024(2) 0.0265(19) 0.0033(15) 0.0051(16) -0.0004(16)
C98 0.044(3) 0.027(2) 0.038(2) 0.0077(18) 0.009(2) -0.007(2)
C99 0.066(4) 0.030(3) 0.048(3) 0.001(2) 0.004(3) -0.023(2)
C100 0.060(3) 0.039(3) 0.031(2) -0.004(2) -0.002(2) -0.021(2)
C101 0.030(2) 0.022(2) 0.031(2) 0.0038(16) 0.0127(17) 0.0010(16)
C102 0.046(3) 0.035(3) 0.032(2) 0.0029(19) 0.003(2) 0.002(2)
C103 0.056(3) 0.043(3) 0.042(3) 0.013(2) 0.009(2) 0.013(2)
C104 0.060(3) 0.024(2) 0.068(4) 0.014(2) 0.020(3) 0.005(2)
C105 0.054(3) 0.025(3) 0.089(4) 0.003(3) 0.003(3) -0.008(2)
C106 0.037(3) 0.024(2) 0.067(3) 0.001(2) -0.002(2) -0.005(2)
C107 0.023(2) 0.0137(18) 0.034(2) 0.0009(15) 0.0025(16) -0.0030(15)
C108 0.044(3) 0.029(2) 0.032(2) 0.0029(18) 0.004(2) -0.0058(19)
C109 0.063(4) 0.038(3) 0.038(3) 0.003(2) -0.012(2) -0.013(3)
C110 0.039(3) 0.034(3) 0.074(4) 0.003(3) -0.024(3) -0.004(2)
C111 0.026(2) 0.031(3) 0.088(4) -0.009(3) 0.002(3) -0.001(2)
C112 0.027(2) 0.030(2) 0.052(3) -0.008(2) 0.009(2) -0.0036(18)
C113 0.014(3) 0.027(3) 0.024(3) -0.012(2) -0.002(2) 0.001(2)
C114 0.029(3) 0.043(4) 0.027(3) -0.003(3) 0.006(2) -0.006(3)
C115 0.028(3) 0.067(5) 0.030(3) -0.002(3) 0.007(3) -0.010(3)
C116 0.033(4) 0.064(5) 0.040(4) -0.002(4) 0.005(3) 0.018(4)
C117 0.036(4) 0.046(4) 0.053(4) -0.004(3) 0.002(3) 0.018(3)
C118 0.026(3) 0.035(3) 0.039(3) 0.001(3) 0.002(3) 0.002(3)
C13A 0.035(4) 0.048(5) 0.055(5) 0.004(4) 0.008(4) 0.014(3)
C14A 0.035(4) 0.048(5) 0.055(5) 0.004(4) 0.008(4) 0.014(3)
C15A 0.035(4) 0.048(5) 0.055(5) 0.004(4) 0.008(4) 0.014(3)
C16A 0.035(4) 0.048(5) 0.055(5) 0.004(4) 0.008(4) 0.014(3)
C17A 0.035(4) 0.048(5) 0.055(5) 0.004(4) 0.008(4) 0.014(3)
C18A 0.035(4) 0.048(5) 0.055(5) 0.004(4) 0.008(4) 0.014(3)
C119 0.028(2) 0.024(2) 0.0213(18) 0.0001(15) 0.0022(15) -0.0007(16)
C120 0.024(2) 0.034(2) 0.038(2) -0.0066(19) 0.0026(18) -0.0008(18)
C121 0.038(3) 0.037(3) 0.045(3) -0.011(2) 0.014(2) 0.004(2)
C122 0.047(3) 0.036(3) 0.028(2) -0.0112(19) 0.007(2) -0.004(2)
C123 0.037(2) 0.041(3) 0.023(2) -0.0050(18) -0.0026(18) -0.005(2)
C124 0.027(2) 0.032(2) 0.0240(19) -0.0009(16) 0.0016(16) -0.0008(17)
C125 0.056(7) 0.041(6) 0.040(5) 0.006(4) -0.008(5) 0.006(5)
C126 0.054(7) 0.054(7) 0.040(5) 0.019(5) 0.010(5) -0.010(5)
C127 0.031(6) 0.079(9) 0.072(8) 0.007(7) 0.021(5) 0.005(6)
C128 0.020(5) 0.048(7) 0.097(9) -0.024(6) -0.012(5) 0.003(4)
C129 0.045(7) 0.074(9) 0.066(8) -0.007(7) -0.004(6) -0.019(6)
C130 0.042(5) 0.027(5) 0.060(6) -0.015(4) 0.030(5) 0.005(4)
C131 0.076(8) 0.032(5) 0.049(6) -0.004(4) 0.026(6) 0.029(5)
C132 0.066(8) 0.035(6) 0.080(9) 0.002(6) -0.028(7) 0.018(6)
F1 0.159(4) 0.080(3) 0.057(2) 0.026(2) 0.052(3) 0.026(3)
F2 0.097(3) 0.072(3) 0.141(4) 0.050(3) 0.056(3) 0.036(2)
F3 0.181(6) 0.086(4) 0.146(5) -0.028(3) 0.028(4) 0.055(4)
F4 0.213(7) 0.160(5) 0.068(3) -0.018(3) 0.074(4) -0.050(5)
F5 0.134(5) 0.195(6) 0.116(4) 0.074(4) -0.070(4) -0.083(4)
F6 0.075(3) 0.135(4) 0.106(4) -0.004(3) -0.023(3) 0.012(3)
P1 0.0254(5) 0.0203(5) 0.0231(5) 0.0024(4) 0.0089(4) 0.0008(4)
P2 0.0225(5) 0.0191(5) 0.0211(4) 0.0017(4) 0.0074(4) 0.0011(4)
P3 0.0322(6) 0.0165(5) 0.0291(5) 0.0027(4) 0.0114(4) 0.0028(4)
P4 0.0233(5) 0.0181(5) 0.0201(4) 0.0001(4) 0.0057(4) 0.0005(4)
P5 0.0173(5) 0.0193(5) 0.0226(5) 0.0008(4) 0.0039(4) 0.0011(4)
P6 0.0150(4) 0.0177(5) 0.0182(4) 0.0001(3) 0.0036(3) -0.0004(3)
P7 0.0207(5) 0.0205(5) 0.0264(5) 0.0024(4) 0.0079(4) -0.0023(4)
P8 0.0183(5) 0.0221(5) 0.0210(4) -0.0020(4) 0.0013(4) -0.0012(4)
P9 0.0572(9) 0.0634(10) 0.0319(7) 0.0059(6) 0.0018(6) 0.0157(7)
Ag1 0.02534(15) 0.01928(14) 0.02450(14) -0.00105(11) 0.00582(11) -0.00029(11)
Ag2 0.02020(14) 0.02388(15) 0.02189(13) 0.00078(11) 0.00618(11) -0.00089(11)
Au1 0.02485(8) 0.02544(8) 0.02592(8) 0.00383(6) 0.00817(6) -0.00211(6)
Au2 0.02114(7) 0.02380(8) 0.02151(7) 0.00242(5) 0.00534(5) 0.00263(6)
O1 0.018(3) 0.038(3) 0.027(3) 0.000(2) 0.000(2) -0.006(2)
O2 0.035(3) 0.020(3) 0.040(3) -0.009(2) 0.013(3) 0.007(2)
F7 0.117(3) 0.148(3) 0.111(3) -0.015(2) 0.034(2) -0.005(2)
F8 0.117(3) 0.148(3) 0.111(3) -0.015(2) 0.034(2) -0.005(2)
F9 0.117(3) 0.148(3) 0.111(3) -0.015(2) 0.034(2) -0.005(2)
F10 0.117(3) 0.148(3) 0.111(3) -0.015(2) 0.034(2) -0.005(2)
F11 0.117(3) 0.148(3) 0.111(3) -0.015(2) 0.034(2) -0.005(2)
F12 0.117(3) 0.148(3) 0.111(3) -0.015(2) 0.034(2) -0.005(2)
P10 0.0429(16) 0.0561(17) 0.0484(16) -0.0082(11) 0.0210(12) -0.0049(11)
P10A 0.0429(16) 0.0561(17) 0.0484(16) -0.0082(11) 0.0210(12) -0.0049(11)
F7A 0.089(3) 0.089(3) 0.096(3) -0.015(2) 0.051(3) -0.019(3)
F8A 0.089(3) 0.089(3) 0.096(3) -0.015(2) 0.051(3) -0.019(3)
F9A 0.089(3) 0.089(3) 0.096(3) -0.015(2) 0.051(3) -0.019(3)
F11A 0.089(3) 0.089(3) 0.096(3) -0.015(2) 0.051(3) -0.019(3)
F10A 0.089(3) 0.089(3) 0.096(3) -0.015(2) 0.051(3) -0.019(3)
F12A 0.089(3) 0.089(3) 0.096(3) -0.015(2) 0.051(3) -0.019(3)

loop_
_atom_type_symbol
_atom_type_description
_atom_type_scat_dispersion_real
_atom_type_scat_dispersion_imag
_atom_type_scat_source
C C 0.0033 0.0016 'International Tables Vol C Tables 4.2.6.8 and 6.1.1.4'
H H 0.0000 0.0000 'International Tables Vol C Tables 4.2.6.8 and 6.1.1.4'
F F 0.0171 0.0103 'International Tables Vol C Tables 4.2.6.8 and 6.1.1.4'
P P 0.1023 0.0942 'International Tables Vol C Tables 4.2.6.8 and 6.1.1.4'
Ag Ag -0.8971 1.1015 'International Tables Vol C Tables 4.2.6.8 and 6.1.1.4'
Au Au -2.0133 8.8022 'International Tables Vol C Tables 4.2.6.8 and 6.1.1.4'
O O 0.0106 0.0060 'International Tables Vol C Tables 4.2.6.8 and 6.1.1.4'

loop_
_geom_angle_atom_site_label_1
_geom_angle_atom_site_label_2
_geom_angle_atom_site_label_3
_geom_angle
C2 C1 Au1 165.7(4)
C2 C1 Ag1 85.9(3)
Au1 C1 Ag1 85.37(15)
C1 C2 C3 168.9(4)
C1 C2 Ag1 66.2(3)
C3 C2 Ag1 124.3(3)
C4 C3 C8 119.0(4)
C4 C3 C2 119.1(4)
C8 C3 C2 121.9(4)
C5 C4 C3 120.5(5)
C5 C4 H4 119.8
C3 C4 H4 119.8
C4 C5 C6 120.1(5)
C4 C5 H5 120.0
C6 C5 H5 120.0
C7 C6 C5 119.6(5)
C7 C6 H6 120.2
C5 C6 H6 120.2
C6 C7 C8 120.6(5)
C6 C7 H7 119.7
C8 C7 H7 119.7
C7 C8 C3 120.2(5)
C7 C8 H8 119.9
C3 C8 H8 119.9
C10 C9 C14 118.9(4)
C10 C9 P1 122.3(3)
C14 C9 P1 118.8(3)
C9 C10 C11 120.7(5)
C9 C10 H10 119.6
C11 C10 H10 119.6
C12 C11 C10 120.2(5)
C12 C11 H11 119.9
C10 C11 H11 119.9
C11 C12 C13 119.6(5)
C11 C12 H12 120.2
C13 C12 H12 120.2
C12 C13 C14 120.5(5)
C12 C13 H13 119.8
C14 C13 H13 119.8
C13 C14 C9 120.1(4)
C13 C14 H14 120.0
C9 C14 H14 120.0
C16 C15 C20 119.3(4)
C16 C15 P1 122.1(3)
C20 C15 P1 118.0(3)
C17 C16 C15 120.5(4)
C17 C16 H16 119.7
C15 C16 H16 119.7
C18 C17 C16 119.6(4)
C18 C17 H17 120.2
C16 C17 H17 120.2
C17 C18 C19 120.4(4)
C17 C18 H18 119.8
C19 C18 H18 119.8
C20 C19 C18 120.3(5)
C20 C19 H19 119.8
C18 C19 H19 119.8
C19 C20 C15 119.8(5)
C19 C20 H20 120.1
C15 C20 H20 120.1
C26 C21 C22 119.6(4)
C26 C21 P1 117.2(3)
C22 C21 P1 123.2(3)
C23 C22 C21 117.3(4)
C23 C22 P2 119.4(3)
C21 C22 P2 122.9(3)
C24 C23 C22 121.8(4)
C24 C23 H23 119.1
C22 C23 H23 119.1
C25 C24 C23 120.4(4)
C25 C24 H24 119.8
C23 C24 H24 119.8
C24 C25 C26 119.3(4)
C24 C25 H25 120.3
C26 C25 H25 120.3
C25 C26 C21 121.5(4)
C25 C26 H26 119.2
C21 C26 H26 119.2
C32 C27 C28 119.3(4)
C32 C27 P2 120.6(3)
C28 C27 P2 120.1(3)
C29 C28 C27 118.8(4)
C29 C28 P3 120.1(3)
C27 C28 P3 121.1(3)
C30 C29 C28 121.1(4)
C30 C29 H29 119.4
C28 C29 H29 119.4
C29 C30 C31 119.6(4)
C29 C30 H30 120.2
C31 C30 H30 120.2
C32 C31 C30 120.4(4)
C32 C31 H31 119.8
C30 C31 H31 119.8
C31 C32 C27 120.7(4)
C31 C32 H32 119.6
C27 C32 H32 119.6
C38 C33 C34 118.9(4)
C38 C33 P2 121.2(3)
C34 C33 P2 119.9(3)
C35 C34 C33 119.1(4)
C35 C34 P4 121.9(3)
C33 C34 P4 118.9(3)
C34 C35 C36 120.9(4)
C34 C35 H35 119.6
C36 C35 H35 119.6
C37 C36 C35 119.8(4)
C37 C36 H36 120.1
C35 C36 H36 120.1
C38 C37 C36 119.9(4)
C38 C37 H37 120.1
C36 C37 H37 120.1
C37 C38 C33 121.3(4)
C37 C38 H38 119.4
C33 C38 H38 119.4
C44 C39 C40 118.9(4)
C44 C39 P3 124.0(3)
C40 C39 P3 117.0(3)
C41 C40 C39 121.2(4)
C41 C40 H40 119.4
C39 C40 H40 119.4
C42 C41 C40 119.3(4)
C42 C41 H41 120.3
C40 C41 H41 120.3
C41 C42 C43 120.4(5)
C41 C42 H42 119.8
C43 C42 H42 119.8
C42 C43 C44 120.5(5)
C42 C43 H43 119.8
C44 C43 H43 119.8
C39 C44 C43 119.7(4)
C39 C44 H44 120.1
C43 C44 H44 120.1
C46 C45 C50 118.5(5)
C46 C45 P3 118.6(4)
C50 C45 P3 122.9(4)
C45 C46 C47 119.4(6)
C45 C46 H46 120.3
C47 C46 H46 120.3
C48 C47 C46 120.0(7)
C48 C47 H47 120.0
C46 C47 H47 120.0
C49 C48 C47 120.9(6)
C49 C48 H48 119.6
C47 C48 H48 119.6
C48 C49 C50 119.4(6)
C48 C49 H49 120.3
C50 C49 H49 120.3
C49 C50 C45 121.7(6)
C49 C50 H50 119.1
C45 C50 H50 119.1
C56 C51 C52 119.1(4)
C56 C51 P4 123.6(3)
C52 C51 P4 117.3(3)
C53 C52 C51 120.7(4)
C53 C52 H52 119.7
C51 C52 H52 119.7
C54 C53 C52 119.6(4)
C54 C53 H53 120.2
C52 C53 H53 120.2
C53 C54 C55 120.5(4)
C53 C54 H54 119.8
C55 C54 H54 119.8
C56 C55 C54 119.8(4)
C56 C55 H55 120.1
C54 C55 H55 120.1
C55 C56 C51 120.3(4)
C55 C56 H56 119.8
C51 C56 H56 119.8
C58 C57 C62 119.7(4)
C58 C57 P4 122.5(3)
C62 C57 P4 117.7(3)
C57 C58 C59 120.1(4)
C57 C58 H58 120.0
C59 C58 H58 120.0
C60 C59 C58 119.9(4)
C60 C59 H59 120.0
C58 C59 H59 120.0
C61 C60 C59 120.4(4)
C61 C60 H60 119.8
C59 C60 H60 119.8
C60 C61 C62 119.8(4)
C60 C61 H61 120.1
C62 C61 H61 120.1
C61 C62 C57 120.2(4)
C61 C62 H62 119.9
C57 C62 H62 119.9
C64 C63 Au2 167.5(3)
C64 C63 Ag2 85.3(3)
Au2 C63 Ag2 82.52(13)
C63 C64 C65 173.2(4)
C63 C64 Ag2 67.0(2)
C65 C64 Ag2 119.8(3)
C70 C65 C66 118.4(4)
C70 C65 C64 122.2(4)
C66 C65 C64 119.4(4)
C67 C66 C65 121.2(5)
C67 C66 H66 119.4
C65 C66 H66 119.4
C68 C67 C66 119.2(5)
C68 C67 H67 120.4
C66 C67 H67 120.4
C69 C68 C67 120.8(5)
C69 C68 H68 119.6
C67 C68 H68 119.6
C68 C69 C70 119.9(5)
C68 C69 H69 120.0
C70 C69 H69 120.0
C65 C70 C69 120.5(5)
C65 C70 H70 119.7
C69 C70 H70 119.7
C72 C71 C76 119.2(4)
C72 C71 P5 122.5(3)
C76 C71 P5 118.1(3)
C71 C72 C73 120.2(4)
C71 C72 H72 119.9
C73 C72 H72 119.9
C74 C73 C72 120.4(4)
C74 C73 H73 119.8
C72 C73 H73 119.8
C73 C74 C75 120.4(4)
C73 C74 H74 119.8
C75 C74 H74 119.8
C74 C75 C76 119.6(5)
C74 C75 H75 120.2
C76 C75 H75 120.2
C75 C76 C71 120.2(4)
C75 C76 H76 119.9
C71 C76 H76 119.9
C78 C77 C82 119.9(4)
C78 C77 P5 121.3(3)
C82 C77 P5 118.8(3)
C79 C78 C77 120.1(4)
C79 C78 H78 120.0
C77 C78 H78 120.0
C80 C79 C78 119.6(4)
C80 C79 H79 120.2
C78 C79 H79 120.2
C81 C80 C79 120.7(4)
C81 C80 H80 119.6
C79 C80 H80 119.6
C80 C81 C82 120.0(4)
C80 C81 H81 120.0
C82 C81 H81 120.0
C81 C82 C77 119.7(4)
C81 C82 H82 120.2
C77 C82 H82 120.2
C88 C83 C84 119.7(3)
C88 C83 P5 117.4(3)
C84 C83 P5 122.9(3)
C85 C84 C83 118.2(3)
C85 C84 P6 119.3(3)
C83 C84 P6 122.4(3)
C86 C85 C84 121.1(4)
C86 C85 H85 119.4
C84 C85 H85 119.4
C87 C86 C85 120.3(4)
C87 C86 H86 119.8
C85 C86 H86 119.8
C86 C87 C88 119.5(4)
C86 C87 H87 120.3
C88 C87 H87 120.3
C87 C88 C83 121.1(4)
C87 C88 H88 119.4
C83 C88 H88 119.4
C94 C89 C90 119.2(3)
C94 C89 P6 121.6(3)
C90 C89 P6 119.1(3)
C91 C90 C89 119.0(3)
C91 C90 P7 121.8(3)
C89 C90 P7 118.6(3)
C92 C91 C90 120.7(4)
C92 C91 H91 119.6
C90 C91 H91 119.6
C93 C92 C91 120.2(4)
C93 C92 H92 119.9
C91 C92 H92 119.9
C92 C93 C94 119.7(4)
C92 C93 H93 120.1
C94 C93 H93 120.1
C93 C94 C89 121.1(4)
C93 C94 H94 119.5
C89 C94 H94 119.5
C100 C95 C96 118.5(4)
C100 C95 P8 120.5(3)
C96 C95 P8 121.0(3)
C97 C96 C95 118.9(4)
C97 C96 P6 121.3(3)
C95 C96 P6 119.8(3)
C98 C97 C96 121.3(4)
C98 C97 H97 119.3
C96 C97 H97 119.3
C99 C98 C97 119.8(4)
C99 C98 H98 120.1
C97 C98 H98 120.1
C98 C99 C100 119.6(4)
C98 C99 H99 120.2
C100 C99 H99 120.2
C99 C100 C95 121.9(4)
C99 C100 H100 119.1
C95 C100 H100 119.1
C106 C101 C102 119.1(4)
C106 C101 P7 123.4(3)
C102 C101 P7 117.5(3)
C103 C102 C101 120.0(5)
C103 C102 H102 120.0
C101 C102 H102 120.0
C104 C103 C102 119.5(5)
C104 C103 H103 120.2
C102 C103 H103 120.2
C105 C104 C103 120.6(5)
C105 C104 H104 119.7
C103 C104 H104 119.7
C104 C105 C106 120.2(5)
C104 C105 H105 119.9
C106 C105 H105 119.9
C101 C106 C105 120.6(5)
C101 C106 H106 119.7
C105 C106 H106 119.7
C108 C107 C112 119.6(4)
C108 C107 P7 123.0(3)
C112 C107 P7 117.4(3)
C109 C108 C107 119.6(5)
C109 C108 H108 120.2
C107 C108 H108 120.2
C110 C109 C108 119.8(5)
C110 C109 H109 120.1
C108 C109 H109 120.1
C111 C110 C109 121.0(5)
C111 C110 H110 119.5
C109 C110 H110 119.5
C110 C111 C112 119.9(5)
C110 C111 H111 120.1
C112 C111 H111 120.1
C111 C112 C107 120.0(5)
C111 C112 H112 120.0
C107 C112 H112 120.0
C118 C113 C114 118.0(6)
C118 C113 P8 119.0(5)
C114 C113 P8 122.9(5)
C115 C114 C113 120.7(7)
C115 C114 H114 119.7
C113 C114 H114 119.7
C116 C115 C114 120.4(7)
C116 C115 H115 119.8
C114 C115 H115 119.8
C117 C116 C115 119.4(7)
C117 C116 H116 120.3
C115 C116 H116 120.3
C116 C117 C118 121.3(7)
C116 C117 H117 119.4
C118 C117 H117 119.4
C113 C118 C117 120.1(6)
C113 C118 H118 119.9
C117 C118 H118 119.9
C14A C13A C18A 120.0
C14A C13A H13A 120.0
C18A C13A H13A 120.0
C13A C14A C15A 120.0
C13A C14A P8 119.6(7)
C15A C14A P8 120.1(7)
C16A C15A C14A 120.0
C16A C15A H15A 120.0
C14A C15A H15A 120.0
C17A C16A C15A 120.0
C17A C16A H16A 120.0
C15A C16A H16A 120.0
C16A C17A C18A 120.0
C16A C17A H17A 120.0
C18A C17A H17A 120.0
C17A C18A C13A 120.0
C17A C18A H18A 120.0
C13A C18A H18A 120.0
C120 C119 C124 118.9(4)
C120 C119 P8 117.9(3)
C124 C119 P8 123.2(3)
C121 C120 C119 120.9(4)
C121 C120 H120 119.6
C119 C120 H120 119.6
C120 C121 C122 119.5(4)
C120 C121 H121 120.3
C122 C121 H121 120.3
C123 C122 C121 120.5(4)
C123 C122 H122 119.8
C121 C122 H122 119.8
C122 C123 C124 120.1(4)
C122 C123 H123 120.0
C124 C123 H123 120.0
C123 C124 C119 120.2(4)
C123 C124 H124 119.9
C119 C124 H124 119.9
C126 C125 H12A 109.5
C126 C125 H12B 109.5
H12A C125 H12B 109.5
C126 C125 H12C 109.5
H12A C125 H12C 109.5
H12B C125 H12C 109.5
O1 C126 C125 110.9(8)
O1 C126 H12D 109.5
C125 C126 H12D 109.5
O1 C126 H12E 109.5
C125 C126 H12E 109.5
H12D C126 H12E 108.0
C128 C127 O1 113.3(9)
C128 C127 H12F 108.9
O1 C127 H12F 108.9
C128 C127 H12G 108.9
O1 C127 H12G 108.9
H12F C127 H12G 107.7
C127 C128 H12H 109.5
C127 C128 H12I 109.5
H12H C128 H12I 109.5
C127 C128 H12J 109.5
H12H C128 H12J 109.5
H12I C128 H12J 109.5
C130 C129 H12K 109.5
C130 C129 H12L 109.5
H12K C129 H12L 109.5
C130 C129 H12M 109.5
H12K C129 H12M 109.5
H12L C129 H12M 109.5
O2 C130 C129 112.6(9)
O2 C130 H13B 109.1
C129 C130 H13B 109.1
O2 C130 H13C 109.1
C129 C130 H13C 109.1
H13B C130 H13C 107.8
C132 C131 O2 113.0(9)
C132 C131 H13D 109.0
O2 C131 H13D 109.0
C132 C131 H13E 109.0
O2 C131 H13E 109.0
H13D C131 H13E 107.8
C131 C132 H13F 109.5
C131 C132 H13G 109.5
H13F C132 H13G 109.5
C131 C132 H13H 109.5
H13F C132 H13H 109.5
H13G C132 H13H 109.5
C15 P1 C9 102.56(19)
C15 P1 C21 106.92(19)
C9 P1 C21 105.58(19)
C15 P1 Au1 117.26(13)
C9 P1 Au1 111.00(14)
C21 P1 Au1 112.47(13)
C27 P2 C33 101.47(18)
C27 P2 C22 106.00(17)
C33 P2 C22 103.07(18)
C27 P2 Ag1 103.02(14)
C33 P2 Ag1 96.51(13)
C22 P2 Ag1 140.65(13)
C45 P3 C39 103.5(2)
C45 P3 C28 106.1(2)
C39 P3 C28 105.2(2)
C45 P3 Ag1 119.80(17)
C39 P3 Ag1 112.95(13)
C28 P3 Ag1 108.16(13)
C51 P4 C57 106.40(18)
C51 P4 C34 104.97(18)
C57 P4 C34 104.03(18)
C51 P4 Ag1 125.45(14)
C57 P4 Ag1 109.79(12)
C34 P4 Ag1 104.17(13)
C71 P5 C77 105.66(18)
C71 P5 C83 106.07(17)
C77 P5 C83 106.09(17)
C71 P5 Au2 109.41(13)
C77 P5 Au2 115.79(13)
C83 P5 Au2 113.14(12)
C96 P6 C84 105.06(17)
C96 P6 C89 102.42(17)
C84 P6 C89 104.83(17)
C96 P6 Ag2 104.19(12)
C84 P6 Ag2 141.33(12)
C89 P6 Ag2 92.90(12)
C101 P7 C107 106.15(19)
C101 P7 C90 104.84(18)
C107 P7 C90 105.33(18)
C101 P7 Ag2 127.68(14)
C107 P7 Ag2 111.06(13)
C90 P7 Ag2 99.38(13)
C113 P8 C119 107.7(2)
C113 P8 C95 100.3(2)
C119 P8 C95 102.93(18)
C119 P8 C14A 101.4(5)
C95 P8 C14A 114.7(4)
C113 P8 Ag2 117.25(19)
C119 P8 Ag2 117.64(14)
C95 P8 Ag2 108.69(13)
C14A P8 Ag2 111.3(5)
F5 P9 F1 92.9(3)
F5 P9 F2 93.9(4)
F1 P9 F2 91.8(2)
F5 P9 F3 89.6(4)
F1 P9 F3 88.6(3)
F2 P9 F3 176.5(3)
F5 P9 F4 89.5(3)
F1 P9 F4 177.6(3)
F2 P9 F4 87.5(3)
F3 P9 F4 92.0(3)
F5 P9 F6 176.2(4)
F1 P9 F6 90.8(3)
F2 P9 F6 87.0(3)
F3 P9 F6 89.5(3)
F4 P9 F6 86.9(3)
C1 Ag1 P4 132.67(11)
C1 Ag1 P3 112.17(11)
P4 Ag1 P3 114.96(4)
C1 Ag1 C2 27.87(13)
P4 Ag1 C2 121.08(10)
P3 Ag1 C2 118.55(10)
C1 Ag1 P2 108.91(10)
P4 Ag1 P2 77.07(3)
P3 Ag1 P2 78.38(3)
C2 Ag1 P2 135.65(9)
C1 Ag1 Au1 42.16(10)
P4 Ag1 Au1 121.63(3)
P3 Ag1 Au1 101.09(3)
C2 Ag1 Au1 69.66(9)
P2 Ag1 Au1 66.80(2)
C63 Ag2 P8 114.88(10)
C63 Ag2 P7 121.43(10)
P8 Ag2 P7 123.33(3)
C63 Ag2 C64 27.76(13)
P8 Ag2 C64 115.92(9)
P7 Ag2 C64 116.52(9)
C63 Ag2 P6 111.49(10)
P8 Ag2 P6 78.48(3)
P7 Ag2 P6 76.07(3)
C64 Ag2 P6 139.06(9)
C63 Ag2 Au2 43.02(9)
P8 Ag2 Au2 104.00(3)
P7 Ag2 Au2 112.04(3)
C64 Ag2 Au2 70.75(9)
P6 Ag2 Au2 68.53(2)
C1 Au1 P1 172.91(12)
C1 Au1 Ag1 52.47(11)
P1 Au1 Ag1 129.25(3)
C63 Au2 P5 176.44(12)
C63 Au2 Ag2 54.46(11)
P5 Au2 Ag2 127.44(3)
C127 O1 C126 115.6(8)
C130 O2 C131 114.3(8)
F8 P10 F11 92.5(4)
F8 P10 F9 89.8(4)
F11 P10 F9 89.0(4)
F8 P10 F12 91.7(4)
F11 P10 F12 175.8(4)
F9 P10 F12 91.7(4)
F8 P10 F10 92.0(4)
F11 P10 F10 87.6(4)
F9 P10 F10 176.3(4)
F12 P10 F10 91.6(4)
F8 P10 F7 178.2(5)
F11 P10 F7 88.7(4)
F9 P10 F7 88.9(4)
F12 P10 F7 87.1(4)
F10 P10 F7 89.4(4)
F10A P10A F9A 91.8(6)
F10A P10A F8A 90.6(6)
F9A P10A F8A 89.9(6)
F10A P10A F12A 95.9(6)
F9A P10A F12A 91.2(6)
F8A P10A F12A 173.4(7)
F10A P10A F7A 95.4(6)
F9A P10A F7A 172.1(7)
F8A P10A F7A 86.7(5)
F12A P10A F7A 91.3(6)
F10A P10A F11A 178.4(7)
F9A P10A F11A 86.9(6)
F8A P10A F11A 88.5(6)
F12A P10A F11A 85.0(5)
F7A P10A F11A 85.9(6)

loop_
_geom_bond_atom_site_label_1
_geom_bond_atom_site_label_2
_geom_bond_distance
C1 C2 1.211(6)
C1 Au1 2.007(4)
C1 Ag1 2.371(4)
C2 C3 1.446(6)
C2 Ag1 2.585(4)
C3 C4 1.389(7)
C3 C8 1.390(6)
C4 C5 1.380(7)
C4 H4 0.9500
C5 C6 1.389(7)
C5 H5 0.9500
C6 C7 1.369(8)
C6 H6 0.9500
C7 C8 1.384(7)
C7 H7 0.9500
C8 H8 0.9500
C9 C10 1.385(6)
C9 C14 1.401(6)
C9 P1 1.825(4)
C10 C11 1.390(7)
C10 H10 0.9500
C11 C12 1.381(8)
C11 H11 0.9500
C12 C13 1.385(7)
C12 H12 0.9500
C13 C14 1.389(6)
C13 H13 0.9500
C14 H14 0.9500
C15 C16 1.389(6)
C15 C20 1.392(6)
C15 P1 1.807(4)
C16 C17 1.387(6)
C16 H16 0.9500
C17 C18 1.373(7)
C17 H17 0.9500
C18 C19 1.382(8)
C18 H18 0.9500
C19 C20 1.379(7)
C19 H19 0.9500
C20 H20 0.9500
C21 C26 1.399(6)
C21 C22 1.420(5)
C21 P1 1.830(4)
C22 C23 1.403(6)
C22 P2 1.852(4)
C23 C24 1.386(6)
C23 H23 0.9500
C24 C25 1.376(6)
C24 H24 0.9500
C25 C26 1.382(6)
C25 H25 0.9500
C26 H26 0.9500
C27 C32 1.390(6)
C27 C28 1.417(6)
C27 P2 1.837(4)
C28 C29 1.399(6)
C28 P3 1.827(4)
C29 C30 1.381(7)
C29 H29 0.9500
C30 C31 1.387(7)
C30 H30 0.9500
C31 C32 1.384(6)
C31 H31 0.9500
C32 H32 0.9500
C33 C38 1.396(6)
C33 C34 1.415(5)
C33 P2 1.839(4)
C34 C35 1.391(5)
C34 P4 1.836(4)
C35 C36 1.394(6)
C35 H35 0.9500
C36 C37 1.386(7)
C36 H36 0.9500
C37 C38 1.378(6)
C37 H37 0.9500
C38 H38 0.9500
C39 C44 1.387(6)
C39 C40 1.397(6)
C39 P3 1.823(4)
C40 C41 1.380(6)
C40 H40 0.9500
C41 C42 1.376(7)
C41 H41 0.9500
C42 C43 1.381(7)
C42 H42 0.9500
C43 C44 1.389(7)
C43 H43 0.9500
C44 H44 0.9500
C45 C46 1.370(8)
C45 C50 1.391(7)
C45 P3 1.819(4)
C46 C47 1.397(8)
C46 H46 0.9500
C47 C48 1.375(10)
C47 H47 0.9500
C48 C49 1.343(10)
C48 H48 0.9500
C49 C50 1.369(8)
C49 H49 0.9500
C50 H50 0.9500
C51 C56 1.390(6)
C51 C52 1.392(6)
C51 P4 1.816(4)
C52 C53 1.388(6)
C52 H52 0.9500
C53 C54 1.376(7)
C53 H53 0.9500
C54 C55 1.391(7)
C54 H54 0.9500
C55 C56 1.387(6)
C55 H55 0.9500
C56 H56 0.9500
C57 C58 1.382(6)
C57 C62 1.392(6)
C57 P4 1.820(4)
C58 C59 1.386(6)
C58 H58 0.9500
C59 C60 1.384(7)
C59 H59 0.9500
C60 C61 1.378(7)
C60 H60 0.9500
C61 C62 1.385(6)
C61 H61 0.9500
C62 H62 0.9500
C63 C64 1.213(6)
C63 Au2 2.010(4)
C63 Ag2 2.397(4)
C64 C65 1.431(5)
C64 Ag2 2.596(4)
C65 C70 1.384(6)
C65 C66 1.399(6)
C66 C67 1.386(6)
C66 H66 0.9500
C67 C68 1.375(8)
C67 H67 0.9500
C68 C69 1.374(8)
C68 H68 0.9500
C69 C70 1.392(7)
C69 H69 0.9500
C70 H70 0.9500
C71 C72 1.382(6)
C71 C76 1.392(6)
C71 P5 1.819(4)
C72 C73 1.383(6)
C72 H72 0.9500
C73 C74 1.367(7)
C73 H73 0.9500
C74 C75 1.378(7)
C74 H74 0.9500
C75 C76 1.390(7)
C75 H75 0.9500
C76 H76 0.9500
C77 C78 1.390(5)
C77 C82 1.395(6)
C77 P5 1.819(4)
C78 C79 1.388(6)
C78 H78 0.9500
C79 C80 1.386(7)
C79 H79 0.9500
C80 C81 1.380(7)
C80 H80 0.9500
C81 C82 1.390(6)
C81 H81 0.9500
C82 H82 0.9500
C83 C88 1.398(5)
C83 C84 1.410(5)
C83 P5 1.833(4)
C84 C85 1.404(5)
C84 P6 1.838(4)
C85 C86 1.392(6)
C85 H85 0.9500
C86 C87 1.381(6)
C86 H86 0.9500
C87 C88 1.388(6)
C87 H87 0.9500
C88 H88 0.9500
C89 C94 1.388(5)
C89 C90 1.406(5)
C89 P6 1.844(4)
C90 C91 1.400(5)
C90 P7 1.836(4)
C91 C92 1.380(6)
C91 H91 0.9500
C92 C93 1.380(6)
C92 H92 0.9500
C93 C94 1.387(5)
C93 H93 0.9500
C94 H94 0.9500
C95 C100 1.398(6)
C95 C96 1.402(5)
C95 P8 1.837(4)
C96 C97 1.397(5)
C96 P6 1.836(4)
C97 C98 1.394(6)
C97 H97 0.9500
C98 C99 1.364(7)
C98 H98 0.9500
C99 C100 1.389(7)
C99 H99 0.9500
C100 H100 0.9500
C101 C106 1.373(6)
C101 C102 1.397(6)
C101 P7 1.810(4)
C102 C103 1.389(7)
C102 H102 0.9500
C103 C104 1.380(8)
C103 H103 0.9500
C104 C105 1.360(8)
C104 H104 0.9500
C105 C106 1.388(7)
C105 H105 0.9500
C106 H106 0.9500
C107 C108 1.394(6)
C107 C112 1.400(6)
C107 P7 1.813(4)
C108 C109 1.389(7)
C108 H108 0.9500
C109 C110 1.380(8)
C109 H109 0.9500
C110 C111 1.374(8)
C110 H110 0.9500
C111 C112 1.378(7)
C111 H111 0.9500
C112 H112 0.9500
C113 C118 1.370(9)
C113 C114 1.404(9)
C113 P8 1.810(6)
C114 C115 1.378(9)
C114 H114 0.9500
C115 C116 1.373(11)
C115 H115 0.9500
C116 C117 1.350(11)
C116 H116 0.9500
C117 C118 1.402(9)
C117 H117 0.9500
C118 H118 0.9500
C13A C14A 1.3900
C13A C18A 1.3900
C13A H13A 0.9500
C14A C15A 1.3900
C14A P8 1.844(8)
C15A C16A 1.3900
C15A H15A 0.9500
C16A C17A 1.3900
C16A H16A 0.9500
C17A C18A 1.3900
C17A H17A 0.9500
C18A H18A 0.9500
C119 C120 1.389(6)
C119 C124 1.399(6)
C119 P8 1.816(4)
C120 C121 1.389(6)
C120 H120 0.9500
C121 C122 1.390(7)
C121 H121 0.9500
C122 C123 1.375(7)
C122 H122 0.9500
C123 C124 1.392(6)
C123 H123 0.9500
C124 H124 0.9500
C125 C126 1.484(15)
C125 H12A 0.9800
C125 H12B 0.9800
C125 H12C 0.9800
C126 O1 1.421(12)
C126 H12D 0.9900
C126 H12E 0.9900
C127 C128 1.398(16)
C127 O1 1.413(13)
C127 H12F 0.9900
C127 H12G 0.9900
C128 H12H 0.9800
C128 H12I 0.9800
C128 H12J 0.9800
C129 C130 1.410(16)
C129 H12K 0.9800
C129 H12L 0.9800
C129 H12M 0.9800
C130 O2 1.372(11)
C130 H13B 0.9900
C130 H13C 0.9900
C131 C132 1.442(16)
C131 O2 1.462(12)
C131 H13D 0.9900
C131 H13E 0.9900
C132 H13F 0.9800
C132 H13G 0.9800
C132 H13H 0.9800
F1 P9 1.556(4)
F2 P9 1.568(4)
F3 P9 1.577(5)
F4 P9 1.586(5)
F5 P9 1.525(5)
F6 P9 1.596(5)
P1 Au1 2.2679(10)
P2 Ag1 2.7190(10)
P3 Ag1 2.4737(11)
P4 Ag1 2.4417(10)
P5 Au2 2.2731(10)
P6 Ag2 2.6939(10)
P7 Ag2 2.4728(11)
P8 Ag2 2.4599(10)
Ag1 Au1 2.9800(4)
Ag2 Au2 2.9212(3)
F7 P10 1.605(7)
F8 P10 1.545(7)
F9 P10 1.566(7)
F10 P10 1.582(7)
F11 P10 1.560(7)
F12 P10 1.569(7)
P10A F10A 1.542(10)
P10A F9A 1.564(10)
P10A F8A 1.574(10)
P10A F12A 1.581(10)
P10A F7A 1.596(10)
P10A F11A 1.633(10)
